data_8000460
loop_
_publ_author_name
'Liu, Bin'
'Liu, Hao'
'Zhang, Houyu'
'Di, Qi'
'Zhang, Hongyu'

_publ_section_title
;
 Crystal Engineering of a Hydrazone Molecule toward High Elasticity and
 Bright Luminescence
;
_journal_name_full 'The Journal of Physical Chemistry Letters'
_journal_page_first 9178
_journal_page_last 9183
_journal_paper_doi 10.1021/acs.jpclett.0c02623
_journal_year 2020
_chemical_formula_moiety 'C16 H16 Cl N3 O, C2 H6 O'
_chemical_formula_sum 'C18 H22 Cl N3 O2'
_chemical_formula_weight 347.84
_space_group_crystal_system monoclinic
_space_group_IT_number 14
_space_group_name_Hall '-P 2ybc'
_space_group_name_H-M_alt 'P 1 21/c 1'
_atom_sites_solution_hydrogens geom
_atom_sites_solution_primary iterative
_atom_sites_solution_secondary difmap
_audit_creation_date 2020-08-21
_audit_creation_method
;
Olex2 1.3
(compiled 2020.07.31 svn.rc2a77460 for OlexSys, GUI svn.r6145)
;
_cell_angle_alpha 90.00
_cell_angle_beta 107.348(2)
_cell_angle_gamma 90.00
_cell_formula_units_Z 4
_cell_length_a 15.7804(8)
_cell_length_b 6.3813(3)
_cell_length_c 18.8376(10)
_cell_measurement_reflns_used 4961
_cell_measurement_temperature 297.8
_cell_measurement_theta_max 26.412
_cell_measurement_theta_min 2.965
_cell_volume 1810.65(16)
_computing_cell_refinement 'SAINT V8.38A (Bruker-AXS, 2016)'
_computing_data_reduction 'SAINT V8.38A (Bruker-AXS, 2016)'
_computing_molecular_graphics 'Olex2 1.3 (Dolomanov et al., 2009)'
_computing_publication_material 'Olex2 1.3 (Dolomanov et al., 2009)'
_computing_structure_refinement 'XL  (Sheldrick, 2008)'
_computing_structure_solution 'olex2.solve 1.3 (Bourhis et al., 2015)'
_diffrn_ambient_temperature 297.8
_diffrn_measured_fraction_theta_full 0.997
_diffrn_measured_fraction_theta_max 0.997
_diffrn_measurement_device_type 'CCD area detector'
_diffrn_measurement_method 'phi and omega scans'
_diffrn_radiation_monochromator graphite
_diffrn_radiation_type MoK\a
_diffrn_radiation_wavelength 0.71073
_diffrn_reflns_av_R_equivalents 0.0650
_diffrn_reflns_av_unetI/netI 0.0432
_diffrn_reflns_limit_h_max 19
_diffrn_reflns_limit_h_min -19
_diffrn_reflns_limit_k_max 7
_diffrn_reflns_limit_k_min -7
_diffrn_reflns_limit_l_max 23
_diffrn_reflns_limit_l_min -23
_diffrn_reflns_number 22010
_diffrn_reflns_theta_full 26.41
_diffrn_reflns_theta_max 26.41
_diffrn_reflns_theta_min 2.70
_diffrn_source 'fine-focus sealed tube'
_diffrn_source_current 30.0
_diffrn_source_power 1.5
_diffrn_source_voltage 50.0
_exptl_absorpt_coefficient_mu 0.226
_exptl_absorpt_correction_type none
_exptl_crystal_colour green
_exptl_crystal_colour_primary green
_exptl_crystal_density_diffrn 1.276
_exptl_crystal_density_method 'not measured'
_exptl_crystal_description needle
_exptl_crystal_F_000 736
_refine_diff_density_max 0.184
_refine_diff_density_min -0.218
_refine_diff_density_rms 0.041
_refine_ls_extinction_coef 0.0064(9)
_refine_ls_extinction_expression Fc^*^=kFc[1+0.001xFc^2^\l^3^/sin(2\q)]^-1/4^
_refine_ls_extinction_method SHELXL
_refine_ls_goodness_of_fit_ref 1.015
_refine_ls_hydrogen_treatment mixed
_refine_ls_matrix_type full
_refine_ls_number_parameters 232
_refine_ls_number_reflns 3700
_refine_ls_number_restraints 0
_refine_ls_restrained_S_all 1.015
_refine_ls_R_factor_all 0.0955
_refine_ls_R_factor_gt 0.0464
_refine_ls_shift/su_max 0.000
_refine_ls_shift/su_mean 0.000
_refine_ls_structure_factor_coef Fsqd
_refine_ls_weighting_details 'calc w=1/[\s^2^(Fo^2^)+(0.0456P)^2^+0.6412P] where P=(Fo^2^+2Fc^2^)/3'
_refine_ls_weighting_scheme calc
_refine_ls_wR_factor_gt 0.0995
_refine_ls_wR_factor_ref 0.1247
_reflns_number_gt 2267
_reflns_number_total 3700
_reflns_threshold_expression >2sigma(I)
_cod_data_source_file jz0c02623_si_002.cif
_cod_data_source_block Cry-D
_cod_database_code 8000460
_olex2_refinement_description
;
1. Fixed Uiso
 At 1.2 times of:
  All C(H) groups, All N(H) groups
 At 1.5 times of:
  All C(H,H,H) groups, All O(H) groups
2.a Aromatic/amide H refined with riding coordinates:
 N4(H4), C5(H5), C6(H6), C7(H7), C11(H11), C14(H14), C17(H17), C18(H18),
 C19(H19), C20(H20)
2.b Idealised Me refined as rotating group:
 C21(H21a,H21b,H21c), C22(H22a,H22b,H22c), C1(H1a,H1b,H1c)
;
_olex2_submission_special_instructions 'No special instructions were received'

loop_
_space_group_symop_id
_space_group_symop_operation_xyz
1 'x, y, z'
2 '-x, y+1/2, -z+1/2'
3 '-x, -y, -z'
4 'x, -y-1/2, z-1/2'

loop_
_atom_site_label
_atom_site_type_symbol
_atom_site_fract_x
_atom_site_fract_y
_atom_site_fract_z
_atom_site_U_iso_or_equiv
_atom_site_adp_type
_atom_site_occupancy
_atom_site_symmetry_multiplicity
_atom_site_calc_flag
_atom_site_refinement_flags
_atom_site_disorder_assembly
_atom_site_disorder_group
Cl1 Cl 0.02831(5) 0.82252(12) 0.09775(4) 0.0748(3) Uani 1 1 d . . .
O2 O -0.26160(12) 1.8180(3) 0.31620(11) 0.0565(5) Uani 1 1 d . . .
H2 H -0.267(2) 1.710(5) 0.2882(17) 0.085 Uiso 1 1 d . . .
N3 N -0.32047(12) 1.3570(3) 0.28442(11) 0.0442(5) Uani 1 1 d . . .
N4 N -0.26324(12) 1.2421(3) 0.25595(10) 0.0443(5) Uani 1 1 d . . .
H4 H -0.2621 1.1076 0.2591 0.053 Uiso 1 1 calc R . .
C5 C -0.38286(14) 1.2497(3) 0.29708(12) 0.0421(5) Uani 1 1 d . . .
H5 H -0.3866 1.1079 0.2853 0.051 Uiso 1 1 calc R . .
C6 C -0.44400(15) 1.5417(3) 0.35662(13) 0.0437(6) Uani 1 1 d . . .
H6 H -0.3982 1.6295 0.3535 0.052 Uiso 1 1 calc R . .
C7 C -0.12427(14) 1.0069(4) 0.22076(13) 0.0446(6) Uani 1 1 d . . .
H7 H -0.1451 0.9502 0.2579 0.053 Uiso 1 1 calc R . .
C8 C -0.44817(14) 1.3380(3) 0.32894(12) 0.0405(5) Uani 1 1 d . . .
C9 C -0.20982(15) 1.3416(3) 0.22352(13) 0.0432(5) Uani 1 1 d . . .
O10 O -0.21146(12) 1.5332(2) 0.21569(11) 0.0648(5) Uani 1 1 d . . .
C11 C -0.58245(15) 1.2873(4) 0.36366(13) 0.0492(6) Uani 1 1 d . . .
H11 H -0.6297 1.2011 0.3643 0.059 Uiso 1 1 calc R . .
C12 C -0.14925(14) 1.2081(3) 0.19526(13) 0.0407(5) Uani 1 1 d . . .
N13 N -0.63862(13) 1.5587(3) 0.42670(12) 0.0568(6) Uani 1 1 d . . .
C14 C -0.51944(15) 1.2147(4) 0.33296(13) 0.0472(6) Uani 1 1 d . . .
H14 H -0.5244 1.0789 0.3142 0.057 Uiso 1 1 calc R . .
C15 C -0.03908(15) 0.9737(4) 0.13616(14) 0.0495(6) Uani 1 1 d . . .
C16 C -0.57686(15) 1.4890(4) 0.39404(12) 0.0433(5) Uani 1 1 d . . .
C17 C -0.50625(15) 1.6160(4) 0.38857(13) 0.0457(6) Uani 1 1 d . . .
H17 H -0.5014 1.7524 0.4068 0.055 Uiso 1 1 calc R . .
C18 C -0.06219(16) 1.1742(4) 0.11032(14) 0.0557(7) Uani 1 1 d . . .
H18 H -0.0413 1.2302 0.0731 0.067 Uiso 1 1 calc R . .
C19 C -0.06884(15) 0.8895(4) 0.19183(14) 0.0490(6) Uani 1 1 d . . .
H19 H -0.0518 0.7553 0.2097 0.059 Uiso 1 1 calc R . .
C20 C -0.11675(15) 1.2909(4) 0.14045(14) 0.0500(6) Uani 1 1 d . . .
H20 H -0.1319 1.4269 0.1237 0.060 Uiso 1 1 calc R . .
C21 C -0.63002(18) 1.7632(4) 0.46070(16) 0.0680(8) Uani 1 1 d . . .
H21A H -0.5749 1.7712 0.4999 0.102 Uiso 1 1 calc R . .
H21B H -0.6784 1.7862 0.4809 0.102 Uiso 1 1 calc R . .
H21C H -0.6310 1.8684 0.4240 0.102 Uiso 1 1 calc R . .
C22 C -0.69801(17) 1.4101(5) 0.44626(16) 0.0669(8) Uani 1 1 d . . .
H22A H -0.7338 1.3417 0.4021 0.100 Uiso 1 1 calc R . .
H22B H -0.7357 1.4832 0.4696 0.100 Uiso 1 1 calc R . .
H22C H -0.6637 1.3074 0.4800 0.100 Uiso 1 1 calc R . .
C23 C -0.2008(2) 1.7700(6) 0.38568(19) 0.0750(9) Uani 1 1 d . . .
H23A H -0.213(2) 1.632(6) 0.4090(19) 0.112(12) Uiso 1 1 d . . .
H23B H -0.140(3) 1.760(6) 0.381(2) 0.119(13) Uiso 1 1 d . . .
C1 C -0.1986(3) 1.9410(6) 0.4394(2) 0.1111(14) Uani 1 1 d . . .
H1A H -0.1835 2.0704 0.4202 0.167 Uiso 1 1 calc R . .
H1B H -0.1551 1.9095 0.4859 0.167 Uiso 1 1 calc R . .
H1C H -0.2560 1.9540 0.4469 0.167 Uiso 1 1 calc R . .

loop_
_atom_site_aniso_label
_atom_site_aniso_U_11
_atom_site_aniso_U_22
_atom_site_aniso_U_33
_atom_site_aniso_U_23
_atom_site_aniso_U_13
_atom_site_aniso_U_12
Cl1 0.0732(5) 0.0847(5) 0.0810(6) -0.0056(4) 0.0450(4) 0.0188(4)
O2 0.0706(12) 0.0388(9) 0.0629(13) -0.0046(8) 0.0241(10) 0.0019(9)
N3 0.0460(11) 0.0375(10) 0.0538(12) -0.0030(9) 0.0219(9) 0.0036(9)
N4 0.0493(11) 0.0325(9) 0.0583(13) -0.0040(9) 0.0269(10) 0.0018(8)
C5 0.0458(13) 0.0377(12) 0.0439(14) -0.0013(10) 0.0150(11) 0.0023(10)
C6 0.0423(12) 0.0417(13) 0.0497(15) 0.0000(11) 0.0179(11) -0.0048(10)
C7 0.0433(13) 0.0434(13) 0.0513(15) 0.0024(11) 0.0207(11) 0.0002(10)
C8 0.0414(12) 0.0402(12) 0.0416(13) 0.0020(10) 0.0151(10) 0.0020(10)
C9 0.0452(13) 0.0357(12) 0.0507(15) -0.0007(10) 0.0175(11) 0.0003(10)
O10 0.0797(13) 0.0375(9) 0.0933(15) 0.0047(9) 0.0502(11) 0.0042(9)
C11 0.0466(13) 0.0494(14) 0.0554(16) 0.0012(12) 0.0212(12) -0.0095(11)
C12 0.0394(12) 0.0381(12) 0.0457(14) -0.0021(10) 0.0143(10) -0.0020(10)
N13 0.0558(13) 0.0628(13) 0.0624(15) 0.0048(11) 0.0338(11) 0.0076(10)
C14 0.0539(14) 0.0406(13) 0.0486(15) -0.0031(11) 0.0176(12) -0.0044(11)
C15 0.0416(13) 0.0559(15) 0.0549(16) -0.0071(12) 0.0202(12) 0.0035(11)
C16 0.0419(12) 0.0492(13) 0.0408(14) 0.0069(10) 0.0151(10) 0.0041(11)
C17 0.0496(13) 0.0405(12) 0.0493(15) -0.0030(11) 0.0184(11) 0.0012(11)
C18 0.0572(15) 0.0646(17) 0.0532(16) 0.0061(13) 0.0283(13) 0.0002(13)
C19 0.0447(13) 0.0447(13) 0.0598(16) 0.0042(12) 0.0188(12) 0.0055(11)
C20 0.0537(14) 0.0449(14) 0.0562(16) 0.0065(12) 0.0236(13) 0.0020(11)
C21 0.0697(18) 0.0742(19) 0.069(2) -0.0019(15) 0.0347(16) 0.0187(15)
C22 0.0527(15) 0.089(2) 0.0683(19) 0.0151(16) 0.0316(14) 0.0063(15)
C23 0.072(2) 0.079(2) 0.073(2) 0.0066(18) 0.0202(18) 0.0077(18)
C1 0.161(4) 0.098(3) 0.076(3) -0.016(2) 0.038(3) -0.030(3)

loop_
_atom_type_symbol
_atom_type_description
_atom_type_scat_dispersion_real
_atom_type_scat_dispersion_imag
_atom_type_scat_source
C C 0.0033 0.0016 'International Tables Vol C Tables 4.2.6.8 and 6.1.1.4'
H H 0.0000 0.0000 'International Tables Vol C Tables 4.2.6.8 and 6.1.1.4'
Cl Cl 0.1484 0.1585 'International Tables Vol C Tables 4.2.6.8 and 6.1.1.4'
N N 0.0061 0.0033 'International Tables Vol C Tables 4.2.6.8 and 6.1.1.4'
O O 0.0106 0.0060 'International Tables Vol C Tables 4.2.6.8 and 6.1.1.4'

loop_
_geom_angle_atom_site_label_1
_geom_angle_atom_site_label_2
_geom_angle_atom_site_label_3
_geom_angle
_geom_angle_site_symmetry_1
_geom_angle_site_symmetry_3
_geom_angle_publ_flag
C23 O2 H2 108(2) . . ?
C5 N3 N4 114.52(17) . . ?
N3 N4 H4 120.1 . . ?
C9 N4 N3 119.73(17) . . ?
C9 N4 H4 120.1 . . ?
N3 C5 H5 118.3 . . ?
N3 C5 C8 123.4(2) . . ?
C8 C5 H5 118.3 . . ?
C8 C6 H6 119.2 . . ?
C17 C6 H6 119.2 . . ?
C17 C6 C8 121.5(2) . . ?
C12 C7 H7 119.5 . . ?
C19 C7 H7 119.5 . . ?
C19 C7 C12 120.9(2) . . ?
C6 C8 C5 123.8(2) . . ?
C14 C8 C5 119.2(2) . . ?
C14 C8 C6 117.1(2) . . ?
N4 C9 C12 116.70(19) . . ?
O10 C9 N4 122.1(2) . . ?
O10 C9 C12 121.1(2) . . ?
C14 C11 H11 119.4 . . ?
C14 C11 C16 121.2(2) . . ?
C16 C11 H11 119.4 . . ?
C7 C12 C9 123.5(2) . . ?
C7 C12 C20 118.7(2) . . ?
C20 C12 C9 117.8(2) . . ?
C16 N13 C21 120.5(2) . . ?
C16 N13 C22 119.9(2) . . ?
C21 N13 C22 117.3(2) . . ?
C8 C14 H14 119.0 . . ?
C11 C14 C8 122.1(2) . . ?
C11 C14 H14 119.0 . . ?
C18 C15 Cl1 119.77(19) . . ?
C18 C15 C19 121.0(2) . . ?
C19 C15 Cl1 119.20(19) . . ?
C11 C16 C17 117.0(2) . . ?
N13 C16 C11 121.0(2) . . ?
N13 C16 C17 122.0(2) . . ?
C6 C17 C16 121.1(2) . . ?
C6 C17 H17 119.4 . . ?
C16 C17 H17 119.4 . . ?
C15 C18 H18 120.4 . . ?
C15 C18 C20 119.1(2) . . ?
C20 C18 H18 120.4 . . ?
C7 C19 H19 120.4 . . ?
C15 C19 C7 119.2(2) . . ?
C15 C19 H19 120.4 . . ?
C12 C20 H20 119.5 . . ?
C18 C20 C12 121.0(2) . . ?
C18 C20 H20 119.5 . . ?
N13 C21 H21A 109.5 . . ?
N13 C21 H21B 109.5 . . ?
N13 C21 H21C 109.5 . . ?
H21A C21 H21B 109.5 . . ?
H21A C21 H21C 109.5 . . ?
H21B C21 H21C 109.5 . . ?
N13 C22 H22A 109.5 . . ?
N13 C22 H22B 109.5 . . ?
N13 C22 H22C 109.5 . . ?
H22A C22 H22B 109.5 . . ?
H22A C22 H22C 109.5 . . ?
H22B C22 H22C 109.5 . . ?
O2 C23 H23A 115(2) . . ?
O2 C23 H23B 110(2) . . ?
O2 C23 C1 110.2(3) . . ?
H23A C23 H23B 107(3) . . ?
C1 C23 H23A 108.0(19) . . ?
C1 C23 H23B 107(2) . . ?
C23 C1 H1A 109.5 . . ?
C23 C1 H1B 109.5 . . ?
C23 C1 H1C 109.5 . . ?
H1A C1 H1B 109.5 . . ?
H1A C1 H1C 109.5 . . ?
H1B C1 H1C 109.5 . . ?

loop_
_geom_bond_atom_site_label_1
_geom_bond_atom_site_label_2
_geom_bond_distance
_geom_bond_site_symmetry_2
_geom_bond_publ_flag
Cl1 C15 1.745(2) . ?
O2 H2 0.86(3) . ?
O2 C23 1.407(4) . ?
N3 N4 1.389(2) . ?
N3 C5 1.278(3) . ?
N4 H4 0.8600 . ?
N4 C9 1.339(3) . ?
C5 H5 0.9300 . ?
C5 C8 1.452(3) . ?
C6 H6 0.9300 . ?
C6 C8 1.395(3) . ?
C6 C17 1.380(3) . ?
C7 H7 0.9300 . ?
C7 C12 1.386(3) . ?
C7 C19 1.381(3) . ?
C8 C14 1.393(3) . ?
C9 O10 1.231(3) . ?
C9 C12 1.492(3) . ?
C11 H11 0.9300 . ?
C11 C14 1.371(3) . ?
C11 C16 1.401(3) . ?
C12 C20 1.387(3) . ?
N13 C16 1.372(3) . ?
N13 C21 1.442(3) . ?
N13 C22 1.456(3) . ?
C14 H14 0.9300 . ?
C15 C18 1.379(3) . ?
C15 C19 1.379(3) . ?
C16 C17 1.406(3) . ?
C17 H17 0.9300 . ?
C18 H18 0.9300 . ?
C18 C20 1.382(3) . ?
C19 H19 0.9300 . ?
C20 H20 0.9300 . ?
C21 H21A 0.9600 . ?
C21 H21B 0.9600 . ?
C21 H21C 0.9600 . ?
C22 H22A 0.9600 . ?
C22 H22B 0.9600 . ?
C22 H22C 0.9600 . ?
C23 H23A 1.03(4) . ?
C23 H23B 0.99(4) . ?
C23 C1 1.482(5) . ?
C1 H1A 0.9600 . ?
C1 H1B 0.9600 . ?
C1 H1C 0.9600 . ?

loop_
_geom_torsion_atom_site_label_1
_geom_torsion_atom_site_label_2
_geom_torsion_atom_site_label_3
_geom_torsion_atom_site_label_4
_geom_torsion
_geom_torsion_site_symmetry_1
_geom_torsion_site_symmetry_2
_geom_torsion_site_symmetry_3
_geom_torsion_site_symmetry_4
_geom_torsion_publ_flag
Cl1 C15 C18 C20 178.98(19) . . . . ?
Cl1 C15 C19 C7 -178.14(19) . . . . ?
N3 N4 C9 O10 -2.4(4) . . . . ?
N3 N4 C9 C12 179.12(19) . . . . ?
N3 C5 C8 C6 -7.5(4) . . . . ?
N3 C5 C8 C14 172.8(2) . . . . ?
N4 N3 C5 C8 178.1(2) . . . . ?
N4 C9 C12 C7 -21.7(3) . . . . ?
N4 C9 C12 C20 158.1(2) . . . . ?
C5 N3 N4 C9 163.5(2) . . . . ?
C5 C8 C14 C11 178.8(2) . . . . ?
C6 C8 C14 C11 -1.0(3) . . . . ?
C7 C12 C20 C18 1.5(4) . . . . ?
C8 C6 C17 C16 -0.4(4) . . . . ?
C9 C12 C20 C18 -178.3(2) . . . . ?
O10 C9 C12 C7 159.8(2) . . . . ?
O10 C9 C12 C20 -20.4(3) . . . . ?
C11 C16 C17 C6 -1.9(3) . . . . ?
C12 C7 C19 C15 -0.8(4) . . . . ?
N13 C16 C17 C6 178.9(2) . . . . ?
C14 C11 C16 N13 -178.0(2) . . . . ?
C14 C11 C16 C17 2.8(3) . . . . ?
C15 C18 C20 C12 -0.9(4) . . . . ?
C16 C11 C14 C8 -1.4(4) . . . . ?
C17 C6 C8 C5 -177.9(2) . . . . ?
C17 C6 C8 C14 1.8(3) . . . . ?
C18 C15 C19 C7 1.5(4) . . . . ?
C19 C7 C12 C9 179.2(2) . . . . ?
C19 C7 C12 C20 -0.7(3) . . . . ?
C19 C15 C18 C20 -0.6(4) . . . . ?
C21 N13 C16 C11 177.2(2) . . . . ?
C21 N13 C16 C17 -3.6(4) . . . . ?
C22 N13 C16 C11 14.7(3) . . . . ?
C22 N13 C16 C17 -166.1(2) . . . . ?
